data_4133852
loop_
_publ_author_name
'Shi, Chao'
'Ye, Le'
'Gong, Zhi-Xin'
'Ma, Jia-Jun'
'Wang, Qin-Wen'
'Jiang, Jia-Ying'
'Hua, Miao-Miao'
'Wang, Chang-Feng'
'Yu, Hui'
'Zhang, Yi'
'Ye, Heng-Yun'

_publ_section_title
;
 Two-Dimensional Organic-Inorganic Hybrid Rare-Earth Double Perovskite
 Ferroelectrics.
;
_journal_name_full 'Journal of the American Chemical Society'
_journal_paper_doi 10.1021/jacs.9b11697
_journal_year 2019
_chemical_formula_sum 'C28 H60 Ce N13 O28'
_chemical_formula_weight 1167.01
_space_group_crystal_system orthorhombic
_space_group_IT_number 65
_space_group_name_Hall '-C 2 2'
_space_group_name_H-M_alt 'C m m m'
_audit_creation_method SHELXL-2014/7
_cell_angle_alpha 90
_cell_angle_beta 90
_cell_angle_gamma 90
_cell_formula_units_Z 2
_cell_length_a 10.0505(2)
_cell_length_b 23.9473(4)
_cell_length_c 9.9458(2)
_cell_measurement_reflns_used 26417
_cell_measurement_temperature 293(2)
_cell_measurement_theta_max 29.5400
_cell_measurement_theta_min 2.1730
_cell_volume 2393.78(8)
_computing_structure_refinement 'SHELXL-2014/7 (Sheldrick, 2014)'
_diffrn_ambient_temperature 293(2)
_diffrn_measured_fraction_theta_full 0.998
_diffrn_measured_fraction_theta_max 0.888
_diffrn_measurement_device_type 'RIGAKU SYNERGY'
_diffrn_radiation_type MoK\a
_diffrn_radiation_wavelength 0.71073
_diffrn_reflns_av_R_equivalents 0.0320
_diffrn_reflns_av_unetI/netI 0.0120
_diffrn_reflns_Laue_measured_fraction_full 0.998
_diffrn_reflns_Laue_measured_fraction_max 0.888
_diffrn_reflns_limit_h_max 12
_diffrn_reflns_limit_h_min -12
_diffrn_reflns_limit_k_max 32
_diffrn_reflns_limit_k_min -27
_diffrn_reflns_limit_l_max 13
_diffrn_reflns_limit_l_min -13
_diffrn_reflns_number 30883
_diffrn_reflns_point_group_measured_fraction_full 0.998
_diffrn_reflns_point_group_measured_fraction_max 0.888
_diffrn_reflns_theta_full 25.242
_diffrn_reflns_theta_max 30.038
_diffrn_reflns_theta_min 2.048
_exptl_absorpt_coefficient_mu 1.055
_exptl_absorpt_correction_T_max 1.00000
_exptl_absorpt_correction_T_min 0.68679
_exptl_absorpt_correction_type multi-scan
_exptl_crystal_colour COLORLESS
_exptl_crystal_density_diffrn 1.619
_exptl_crystal_description BLOCK
_exptl_crystal_F_000 1202
_exptl_crystal_size_max 0.18
_exptl_crystal_size_mid 0.15
_exptl_crystal_size_min 0.13
_refine_diff_density_max 0.662
_refine_diff_density_min -0.521
_refine_diff_density_rms 0.099
_refine_ls_extinction_method none
_refine_ls_goodness_of_fit_ref 1.129
_refine_ls_hydrogen_treatment undef
_refine_ls_matrix_type full
_refine_ls_number_parameters 138
_refine_ls_number_reflns 1760
_refine_ls_number_restraints 31
_refine_ls_restrained_S_all 1.144
_refine_ls_R_factor_all 0.0413
_refine_ls_R_factor_gt 0.0410
_refine_ls_shift/su_max 0.000
_refine_ls_shift/su_mean 0.000
_refine_ls_structure_factor_coef Fsqd
_refine_ls_weighting_details 'w=1/[\s^2^(Fo^2^)+(0.0815P)^2^] where P=(Fo^2^+2Fc^2^)/3'
_refine_ls_weighting_scheme calc
_refine_ls_wR_factor_gt 0.0982
_refine_ls_wR_factor_ref 0.0984
_reflns_Friedel_coverage 0.000
_reflns_number_gt 1741
_reflns_number_total 1760
_reflns_threshold_expression 'I > 2\s(I)'
_cod_data_source_file ja9b11697_si_003.cif
_cod_data_source_block (Rac3HQ)4NH4Ce(NO3)8-T293K
_cod_database_code 4133852
_shelx_shelxl_version_number 2014/7
_shelx_space_group_comment
;
The symmetry employed for this shelxl refinement is uniquely defined
by the following loop, which should always be used as a source of
symmetry information in preference to the above space-group names.
They are only intended as comments.
;

loop_
_space_group_symop_operation_xyz
'x, y, z'
'-x, -y, z'
'-x, y, -z'
'x, -y, -z'
'x+1/2, y+1/2, z'
'-x+1/2, -y+1/2, z'
'-x+1/2, y+1/2, -z'
'x+1/2, -y+1/2, -z'
'-x, -y, -z'
'x, y, -z'
'x, -y, z'
'-x, y, z'
'-x+1/2, -y+1/2, -z'
'x+1/2, y+1/2, -z'
'x+1/2, -y+1/2, z'
'-x+1/2, y+1/2, z'

loop_
_atom_site_label
_atom_site_type_symbol
_atom_site_fract_x
_atom_site_fract_y
_atom_site_fract_z
_atom_site_U_iso_or_equiv
_atom_site_adp_type
_atom_site_occupancy
_atom_site_site_symmetry_order
_atom_site_calc_flag
_atom_site_refinement_flags_posn
_atom_site_refinement_flags_adp
_atom_site_refinement_flags_occupancy
_atom_site_disorder_assembly
_atom_site_disorder_group
Ce3 Ce 0.0000 0.5000 0.5000 0.04564(14) Uani 1 8 d S T P . .
N3 N -0.5000 0.5000 0.0000 0.0661(16) Uani 1 8 d S T P . .
O4 O -0.2987(8) 0.5000 0.1964(8) 0.178(3) Uani 1 2 d S T P . .
N1 N 0.0000 0.3731(2) 0.5000 0.0842(17) Uani 1 4 d S T P . .
N2 N -0.2135(5) 0.5000 0.2843(5) 0.0883(12) Uani 1 2 d S T P . .
O6 O 0.0000 0.3219(3) 0.5000 0.148(4) Uani 1 4 d S T P . .
O9 O -0.0957(8) 0.5000 0.2547(7) 0.0826(18) Uani 0.5 2 d S T P . .
O5 O 0.0752(6) 0.4003(2) 0.4245(6) 0.0810(12) Uani 0.5 1 d . . P . .
O7 O -0.1678(5) 0.5441(2) 0.3293(5) 0.0810(12) Uani 0.5 1 d . . P . .
O8 O -0.2427(7) 0.5000 0.4053(8) 0.0812(17) Uani 0.5 2 d S T P . .
C5 C -0.4270(10) 0.8170(5) 0.1244(7) 0.181(4) Uani 1 1 d . . . . .
C8 C -0.630(3) 0.8970(13) -0.042(5) 0.270(17) Uiso 0.5 1 d . . P . .
C4 C -0.3771(7) 0.6811(4) 0.4271(10) 0.183(4) Uani 1 1 d . . . . .
C6 C -0.3742(19) 0.8429(8) 0.0000 0.218(10) Uani 1 2 d S T P . .
C1 C -0.5000 0.5918(4) 0.436(4) 0.31(3) Uani 1 2 d S T P . .
C3 C -0.5000 0.6513(8) 0.3757(18) 0.196(7) Uani 1 2 d S T P . .
N80 N -0.4385(19) 0.6372(8) 0.0431(19) 0.123(7) Uani 0.25 1 d D U P A -1
O81 O -0.403(3) 0.6815(8) 0.076(3) 0.28(2) Uani 0.25 1 d D U P A -1
O80 O -0.519(3) 0.6153(11) 0.104(3) 0.205(11) Uani 0.25 1 d D U P A -1
O82 O -0.371(2) 0.6106(10) -0.026(4) 0.175(10) Uani 0.25 1 d D U P A -1
C9 C -0.5000 0.9111(6) 0.0000 0.179(9) Uani 1 4 d S T P . .

loop_
_atom_site_aniso_label
_atom_site_aniso_U_11
_atom_site_aniso_U_22
_atom_site_aniso_U_33
_atom_site_aniso_U_23
_atom_site_aniso_U_13
_atom_site_aniso_U_12
Ce3 0.0355(2) 0.0631(2) 0.03831(19) 0.000 0.000 0.000
N3 0.046(3) 0.102(5) 0.050(3) 0.000 0.000 0.000
O4 0.135(6) 0.268(9) 0.130(5) 0.000 -0.095(5) 0.000
N1 0.098(5) 0.067(3) 0.087(4) 0.000 0.000 0.000
N2 0.065(3) 0.132(3) 0.068(2) 0.000 -0.031(2) 0.000
O6 0.206(10) 0.058(3) 0.180(9) 0.000 0.000 0.000
O9 0.076(4) 0.122(5) 0.051(3) 0.000 -0.010(3) 0.000
O5 0.080(3) 0.080(2) 0.083(3) -0.009(2) 0.008(3) 0.011(2)
O7 0.069(3) 0.103(3) 0.070(2) 0.007(2) -0.018(2) 0.012(2)
O8 0.048(3) 0.118(5) 0.078(4) 0.000 -0.009(3) 0.000
C5 0.189(9) 0.246(10) 0.107(5) 0.054(5) -0.011(5) -0.008(8)
C4 0.102(5) 0.236(10) 0.213(10) -0.007(8) 0.019(5) -0.054(5)
C6 0.250(18) 0.274(19) 0.130(9) 0.000 0.000 -0.172(17)
C1 0.251(18) 0.103(6) 0.57(9) -0.11(2) 0.000 0.000
C3 0.153(11) 0.231(15) 0.203(15) -0.102(13) 0.000 0.000
N80 0.123(10) 0.117(9) 0.130(11) -0.010(7) 0.007(8) 0.019(7)
O81 0.30(3) 0.25(2) 0.31(3) -0.021(18) 0.016(19) -0.010(18)
O80 0.188(19) 0.189(15) 0.239(19) -0.076(14) -0.012(19) 0.006(18)
O82 0.190(16) 0.157(12) 0.18(2) -0.019(14) -0.006(17) -0.043(12)
C9 0.184(19) 0.097(8) 0.26(3) 0.000 0.000 0.000

loop_
_atom_type_symbol
_atom_type_description
_atom_type_scat_dispersion_real
_atom_type_scat_dispersion_imag
_atom_type_scat_source
C C 0.0033 0.0016 'International Tables Vol C Tables 4.2.6.8 and 6.1.1.4'
H H 0.0000 0.0000 'International Tables Vol C Tables 4.2.6.8 and 6.1.1.4'
N N 0.0061 0.0033 'International Tables Vol C Tables 4.2.6.8 and 6.1.1.4'
O O 0.0106 0.0060 'International Tables Vol C Tables 4.2.6.8 and 6.1.1.4'
Ce Ce -0.2486 2.6331 'International Tables Vol C Tables 4.2.6.8 and 6.1.1.4'

loop_
_geom_angle_atom_site_label_1
_geom_angle_atom_site_label_2
_geom_angle_atom_site_label_3
_geom_angle
_geom_angle_site_symmetry_1
_geom_angle_site_symmetry_3
O5 Ce3 O5 33.6(3) . 12
O5 Ce3 O5 146.4(3) . 4_566
O5 Ce3 O5 180.0 12 4_566
O5 Ce3 O5 131.9(3) . 11_565
O5 Ce3 O5 146.6(3) 12 11_565
O5 Ce3 O5 33.4(3) 4_566 11_565
O5 Ce3 O5 48.1(3) . 3_556
O5 Ce3 O5 33.4(3) 12 3_556
O5 Ce3 O5 146.6(3) 4_566 3_556
O5 Ce3 O5 180.0 11_565 3_556
O5 Ce3 O5 180.0 . 9_566
O5 Ce3 O5 146.4(3) 12 9_566
O5 Ce3 O5 33.6(3) 4_566 9_566
O5 Ce3 O5 48.1(3) 11_565 9_566
O5 Ce3 O5 131.9(3) 3_556 9_566
O5 Ce3 O5 33.4(3) . 10_556
O5 Ce3 O5 48.1(3) 12 10_556
O5 Ce3 O5 131.9(3) 4_566 10_556
O5 Ce3 O5 146.4(3) 11_565 10_556
O5 Ce3 O5 33.6(3) 3_556 10_556
O5 Ce3 O5 146.6(3) 9_566 10_556
O5 Ce3 O5 146.6(3) . 2_565
O5 Ce3 O5 131.9(3) 12 2_565
O5 Ce3 O5 48.1(3) 4_566 2_565
O5 Ce3 O5 33.6(3) 11_565 2_565
O5 Ce3 O5 146.4(3) 3_556 2_565
O5 Ce3 O5 33.4(3) 9_566 2_565
O5 Ce3 O5 180.0(2) 10_556 2_565
O5 Ce3 O8 80.44(15) . 9_566
O5 Ce3 O8 111.90(13) 12 9_566
O5 Ce3 O8 68.10(13) 4_566 9_566
O5 Ce3 O8 80.44(15) 11_565 9_566
O5 Ce3 O8 99.56(15) 3_556 9_566
O5 Ce3 O8 99.56(15) 9_566 9_566
O5 Ce3 O8 68.10(13) 10_556 9_566
O5 Ce3 O8 111.90(13) 2_565 9_566
O5 Ce3 O8 111.90(13) . 10_556
O5 Ce3 O8 80.44(15) 12 10_556
O5 Ce3 O8 99.56(15) 4_566 10_556
O5 Ce3 O8 111.90(13) 11_565 10_556
O5 Ce3 O8 68.10(13) 3_556 10_556
O5 Ce3 O8 68.10(13) 9_566 10_556
O5 Ce3 O8 99.56(15) 10_556 10_556
O5 Ce3 O8 80.44(15) 2_565 10_556
O8 Ce3 O8 137.8(4) 9_566 10_556
O5 Ce3 O8 68.10(13) . 2_565
O5 Ce3 O8 99.56(15) 12 2_565
O5 Ce3 O8 80.44(15) 4_566 2_565
O5 Ce3 O8 68.10(13) 11_565 2_565
O5 Ce3 O8 111.90(13) 3_556 2_565
O5 Ce3 O8 111.90(13) 9_566 2_565
O5 Ce3 O8 80.44(15) 10_556 2_565
O5 Ce3 O8 99.56(15) 2_565 2_565
O8 Ce3 O8 42.2(4) 9_566 2_565
O8 Ce3 O8 180.0 10_556 2_565
O5 Ce3 O8 99.56(15) . .
O5 Ce3 O8 68.10(13) 12 .
O5 Ce3 O8 111.90(13) 4_566 .
O5 Ce3 O8 99.56(15) 11_565 .
O5 Ce3 O8 80.44(15) 3_556 .
O5 Ce3 O8 80.44(15) 9_566 .
O5 Ce3 O8 111.90(13) 10_556 .
O5 Ce3 O8 68.10(13) 2_565 .
O8 Ce3 O8 180.0 9_566 .
O8 Ce3 O8 42.2(4) 10_556 .
O8 Ce3 O8 137.8(4) 2_565 .
O6 N1 O5 121.5(3) . 10_556
O6 N1 O5 121.5(3) . 12
O5 N1 O5 117.1(6) 10_556 12
O6 N1 O5 121.5(3) . 3_556
O5 N1 O5 74.5(6) 10_556 3_556
O5 N1 O5 73.9(6) 12 3_556
O6 N1 O5 121.5(3) . .
O5 N1 O5 73.9(6) 10_556 .
O5 N1 O5 74.5(6) 12 .
O5 N1 O5 117.1(6) 3_556 .
O9 N2 O4 120.5(7) . .
O9 N2 O7 74.1(4) . 11_565
O4 N2 O7 121.3(3) . 11_565
O9 N2 O7 74.1(4) . .
O4 N2 O7 121.3(3) . .
O7 N2 O7 117.5(5) 11_565 .
O9 N2 O8 117.6(6) . .
O4 N2 O8 121.9(7) . .
O7 N2 O8 74.7(4) 11_565 .
O7 N2 O8 74.7(4) . .
N2 O9 O7 53.5(4) . 11_565
N2 O9 O7 53.5(4) . .
O7 O9 O7 91.1(6) 11_565 .
N2 O9 Ce3 97.6(4) . .
O7 O9 Ce3 73.3(3) 11_565 .
O7 O9 Ce3 73.3(3) . .
N1 O5 O5 53.0(3) . 10_556
N1 O5 O5 52.8(3) . 12
O5 O5 O5 90.002(2) 10_556 12
N1 O5 Ce3 97.4(4) . .
O5 O5 Ce3 73.32(13) 10_556 .
O5 O5 Ce3 73.21(13) 12 .
N2 O7 O9 52.4(4) . .
N2 O7 O8 52.7(4) . .
O9 O7 O8 89.7(4) . .
N2 O7 Ce3 97.4(3) . .
O9 O7 Ce3 73.8(3) . .
O8 O7 Ce3 73.3(3) . .
N2 O8 O7 52.6(3) . 11_565
N2 O8 O7 52.6(3) . .
O7 O8 O7 89.5(6) 11_565 .
N2 O8 Ce3 97.4(4) . .
O7 O8 Ce3 73.4(3) 11_565 .
O7 O8 Ce3 73.4(3) . .
C5 C5 C6 111.0(10) 12_455 .
C8 C8 C6 72(2) 10 3_455
C8 C8 C9 72.8(19) 10 .
C6 C8 C9 96(3) 3_455 .
C4 C4 C3 109.7(9) 10_556 .
C8 C6 C8 36(4) 3_455 12_455
C8 C6 C5 99(2) 3_455 .
C8 C6 C5 132(3) 12_455 .
C8 C6 C5 132(3) 3_455 10
C8 C6 C5 99(2) 12_455 10
C5 C6 C5 113.2(11) . 10
C1 C1 C3 112.9(15) 10_556 .
C4 C3 C4 109.2(12) 12_455 .
C4 C3 C1 107.6(14) 12_455 .
C4 C3 C1 107.6(14) . .
O80 N80 O82 118.7(18) . .
O80 N80 O81 119.3(19) . .
O82 N80 O81 118.9(19) . .
C8 C9 C8 152(3) . 3_455
C8 C9 C8 34(4) . 10
C8 C9 C8 135(3) 3_455 10
C8 C9 C8 135(3) . 12_455
C8 C9 C8 34(4) 3_455 12_455
C8 C9 C8 152(3) 10 12_455

loop_
_geom_bond_atom_site_label_1
_geom_bond_atom_site_label_2
_geom_bond_distance
_geom_bond_site_symmetry_2
Ce3 O5 2.614(5) .
Ce3 O5 2.614(5) 12
Ce3 O5 2.614(5) 4_566
Ce3 O5 2.614(5) 11_565
Ce3 O5 2.614(5) 3_556
Ce3 O5 2.614(5) 9_566
Ce3 O5 2.614(5) 10_556
Ce3 O5 2.614(5) 2_565
Ce3 O8 2.614(7) 9_566
Ce3 O8 2.614(7) 10_556
Ce3 O8 2.614(7) 2_565
Ce3 O8 2.614(7) .
O4 N2 1.224(6) .
N1 O6 1.226(9) .
N1 O5 1.248(6) 10_556
N1 O5 1.248(6) 12
N1 O5 1.248(6) 3_556
N1 O5 1.248(6) .
N2 O9 1.219(10) .
N2 O7 1.236(6) 11_565
N2 O7 1.236(6) .
N2 O8 1.239(9) .
O9 O7 1.480(8) 11_565
O9 O7 1.480(8) .
O5 O5 1.501(12) 10_556
O5 O5 1.511(12) 12
O7 O8 1.502(8) .
O8 O7 1.502(8) 11_565
C5 C5 1.47(2) 12_455
C5 C6 1.482(9) .
C8 C8 0.84(9) 10
C8 C6 1.36(3) 3_455
C8 C9 1.41(3) .
C4 C4 1.450(19) 10_556
C4 C3 1.515(11) .
C6 C8 1.36(3) 3_455
C6 C8 1.36(3) 12_455
C6 C5 1.482(9) 10
C1 C1 1.27(8) 10_556
C1 C3 1.55(3) .
C3 C4 1.515(11) 12_455
N80 O80 1.141(17) .
N80 O82 1.157(16) .
N80 O81 1.166(16) .
C9 C8 1.41(3) 3_455
C9 C8 1.41(3) 10
C9 C8 1.41(3) 12_455
